data_4500857
loop_
_publ_author_name
'Qin, Ling'
'Hu, Jin-Song'
'Li, Yi-Zhi'
'Zheng, He-Gen'

_publ_section_title
;
 Three New Coordination Polymers Based on One Reduced Symmetry Tripodal
 Linker
;
_journal_issue 7
_journal_name_full 'Crystal Growth &amp; Design'
_journal_page_first 3115
_journal_paper_doi 10.1021/cg2003673
_journal_volume 11
_journal_year 2011
_chemical_formula_moiety 'C126 H120 N2 O71 Zn14'
_chemical_formula_sum 'C126 H120 F0 N2 O71 Zn14'
_chemical_formula_weight 3713.42
_chemical_name_systematic
; 
 ? 
;
_space_group_IT_number 58
_symmetry_cell_setting orthorhombic
_symmetry_space_group_name_Hall '-P 2 2n'
_symmetry_space_group_name_H-M 'P n n m'
_atom_sites_solution_hydrogens geom
_atom_sites_solution_primary direct
_atom_sites_solution_secondary difmap
_audit_creation_method SHELXL-97
_cell_angle_alpha 90.00
_cell_angle_beta 90.00
_cell_angle_gamma 90.00
_cell_formula_units_Z 2
_cell_length_a 21.209(2)
_cell_length_b 22.825(2)
_cell_length_c 18.1999(18)
_cell_measurement_reflns_used 3360
_cell_measurement_temperature 291(2)
_cell_measurement_theta_max 20
_cell_measurement_theta_min 2.9
_cell_volume 8810.5(14)
_computing_cell_refinement 'Bruker SMART'
_computing_data_collection 'Bruker SMART'
_computing_data_reduction 'Bruker SAINT'
_computing_molecular_graphics 'Bruker SHELXTL'
_computing_publication_material 'Bruker SHELXTL'
_computing_structure_refinement 'SHELXL-97 (Sheldrick, 1997)'
_computing_structure_solution 'SHELXS-97 (Sheldrick, 1990)'
_diffrn_ambient_temperature 291(2)
_diffrn_measured_fraction_theta_full 0.999
_diffrn_measured_fraction_theta_max 0.999
_diffrn_measurement_device_type 'CCD area detector'
_diffrn_measurement_method 'phi and omega scans'
_diffrn_radiation_monochromator graphite
_diffrn_radiation_source 'fine-focus sealed tube'
_diffrn_radiation_type MoK\a
_diffrn_radiation_wavelength 0.71073
_diffrn_reflns_av_R_equivalents 0.0715
_diffrn_reflns_av_sigmaI/netI 0.0647
_diffrn_reflns_limit_h_max 26
_diffrn_reflns_limit_h_min -26
_diffrn_reflns_limit_k_max 28
_diffrn_reflns_limit_k_min -15
_diffrn_reflns_limit_l_max 22
_diffrn_reflns_limit_l_min -22
_diffrn_reflns_number 46128
_diffrn_reflns_theta_full 26.00
_diffrn_reflns_theta_max 26.00
_diffrn_reflns_theta_min 1.92
_exptl_absorpt_coefficient_mu 1.950
_exptl_absorpt_correction_T_max 0.6736
_exptl_absorpt_correction_T_min 0.6112
_exptl_absorpt_correction_type multi-scan
_exptl_crystal_colour colourless
_exptl_crystal_density_diffrn 1.400
_exptl_crystal_density_method 'not measured'
_exptl_crystal_description block
_exptl_crystal_F_000 3756
_exptl_crystal_size_max 0.28
_exptl_crystal_size_mid 0.24
_exptl_crystal_size_min 0.22
_refine_diff_density_max 0.850
_refine_diff_density_min -0.576
_refine_diff_density_rms 0.078
_refine_ls_extinction_method none
_refine_ls_goodness_of_fit_ref 1.029
_refine_ls_hydrogen_treatment constr
_refine_ls_matrix_type full
_refine_ls_number_parameters 581
_refine_ls_number_reflns 8946
_refine_ls_number_restraints 0
_refine_ls_restrained_S_all 1.029
_refine_ls_R_factor_all 0.0835
_refine_ls_R_factor_gt 0.0544
_refine_ls_shift/su_max 0.000
_refine_ls_shift/su_mean 0.000
_refine_ls_structure_factor_coef Fsqd
_refine_ls_weighting_details 'calc w=1/[\s^2^(Fo^2^)+(0.0455P)^2^+9.8081P] where P=(Fo^2^+2Fc^2^)/3'
_refine_ls_weighting_scheme calc
_refine_ls_wR_factor_gt 0.1123
_refine_ls_wR_factor_ref 0.1187
_reflns_number_gt 6072
_reflns_number_total 8946
_reflns_threshold_expression >2sigma(I)
_cod_data_source_file cg2003673_si_002.cif
_cod_data_source_block 1
_cod_depositor_comments
;
The following automatic conversions were performed:

'_symmetry_cell_setting' value 'Orthorhombic' changed to
'orthorhombic' according to
/home/saulius/struct/CIF-dictionaries/cif_core.dic dictionary named
'cif_core.dic' version 2.4.1 from 2010-06-29.

Automatic conversion script
Id: cif_fix_values 1715 2011-07-08 13:25:40Z adriana 
;
_cod_original_cell_volume 8810.5(15)
_cod_original_sg_symbol_Hall '-P22n '
_cod_original_sg_symbol_H-M Pnnm
_cod_database_code 4500857

loop_
_symmetry_equiv_pos_as_xyz
'x, y, z'
'-x, -y, z'
'x+1/2, -y+1/2, -z+1/2'
'-x+1/2, y+1/2, -z+1/2'
'-x, -y, -z'
'x, y, -z'
'-x-1/2, y-1/2, z-1/2'
'x-1/2, -y-1/2, z-1/2'

loop_
_atom_site_label
_atom_site_type_symbol
_atom_site_fract_x
_atom_site_fract_y
_atom_site_fract_z
_atom_site_U_iso_or_equiv
_atom_site_adp_type
_atom_site_occupancy
_atom_site_symmetry_multiplicity
_atom_site_calc_flag
_atom_site_refinement_flags
_atom_site_disorder_assembly
_atom_site_disorder_group
C1 C 1.1081(2) 0.4545(2) 0.3477(2) 0.0404(10) Uani 1 1 d . . .
C2 C 1.0984(2) 0.4839(2) 0.2751(2) 0.0402(10) Uani 1 1 d . . .
C3 C 1.1165(2) 0.4549(2) 0.2090(2) 0.0412(11) Uani 1 1 d . . .
H3 H 1.1361 0.4185 0.2105 0.049 Uiso 1 1 calc R . .
C4 C 1.1042(2) 0.48214(19) 0.1424(2) 0.0368(10) Uani 1 1 d . . .
H4 H 1.1160 0.4628 0.0996 0.044 Uiso 1 1 calc R . .
C5 C 1.07535(19) 0.53674(19) 0.1357(2) 0.0335(9) Uani 1 1 d . . .
C6 C 1.0604(2) 0.5667(2) 0.2056(2) 0.0405(10) Uani 1 1 d . . .
H6 H 1.0430 0.6041 0.2049 0.049 Uiso 1 1 calc R . .
C7 C 1.0724(2) 0.53962(19) 0.2711(2) 0.0366(10) Uani 1 1 d . . .
H7 H 1.0627 0.5592 0.3145 0.044 Uiso 1 1 calc R . .
C8 C 1.0791(3) 0.5422(3) 0.0000 0.0383(14) Uani 1 2 d S . .
H8 H 1.1131 0.5163 0.0000 0.046 Uiso 1 2 calc SR . .
C9 C 1.0532(2) 0.5620(2) 0.0679(2) 0.0391(10) Uani 1 1 d . . .
C10 C 1.0046(2) 0.6018(2) 0.0669(2) 0.0390(10) Uani 1 1 d . . .
H10 H 0.9882 0.6163 0.1107 0.047 Uiso 1 1 calc R . .
C11 C 0.9802(3) 0.6204(3) 0.0000 0.0365(14) Uani 1 2 d S . .
C12 C 0.9224(3) 0.6593(3) 0.0000 0.0418(15) Uani 1 2 d S . .
C13 C 1.0118(2) 0.2985(2) 0.3369(2) 0.0387(10) Uani 1 1 d . . .
C14 C 0.9762(2) 0.2836(2) 0.2709(3) 0.0417(11) Uani 1 1 d . . .
C15 C 0.9134(2) 0.2919(2) 0.2654(3) 0.0405(10) Uani 1 1 d . . .
H15 H 0.8909 0.3055 0.3058 0.049 Uiso 1 1 calc R . .
C16 C 0.8814(2) 0.27998(19) 0.1987(2) 0.0388(10) Uani 1 1 d . . .
H16 H 0.8381 0.2854 0.1956 0.047 Uiso 1 1 calc R . .
C17 C 0.9144(2) 0.2604(2) 0.1384(3) 0.0418(11) Uani 1 1 d . . .
C18 C 0.9814(2) 0.2523(2) 0.1432(3) 0.0420(11) Uani 1 1 d . . .
H18 H 1.0052 0.2406 0.1028 0.050 Uiso 1 1 calc R . .
C19 C 1.0094(2) 0.2629(2) 0.2124(2) 0.0424(11) Uani 1 1 d . . .
H19 H 1.0522 0.2554 0.2182 0.051 Uiso 1 1 calc R . .
C20 C 0.9138(3) 0.2592(3) 0.0000 0.0398(15) Uani 1 2 d S . .
H20 H 0.9558 0.2711 0.0000 0.048 Uiso 1 2 calc SR . .
C21 C 0.8832(2) 0.2506(2) 0.0672(2) 0.0373(10) Uani 1 1 d . . .
C22 C 0.8184(2) 0.2366(2) 0.0678(2) 0.0399(10) Uani 1 1 d . . .
H22 H 0.7969 0.2316 0.1119 0.048 Uiso 1 1 calc R . .
C23 C 0.7870(3) 0.2303(3) 0.0000 0.0391(14) Uani 1 2 d S . .
C24 C 0.7186(3) 0.2116(3) 0.0000 0.0402(15) Uani 1 2 d S . .
C25 C 0.7191(2) 0.3017(2) 0.3429(3) 0.0450(11) Uani 1 1 d . . .
C26 C 0.7231(2) 0.3334(2) 0.2711(3) 0.0419(11) Uani 1 1 d . . .
C27 C 0.6932(2) 0.3121(2) 0.2091(2) 0.0420(11) Uani 1 1 d . . .
H27 H 0.6679 0.2789 0.2125 0.050 Uiso 1 1 calc R . .
C28 C 0.7005(2) 0.3401(2) 0.1417(3) 0.0413(10) Uani 1 1 d . . .
H28 H 0.6807 0.3253 0.1001 0.050 Uiso 1 1 calc R . .
C29 C 0.7376(2) 0.3902(2) 0.1368(2) 0.0428(11) Uani 1 1 d . . .
C30 C 0.7681(2) 0.4119(2) 0.1995(2) 0.0417(11) Uani 1 1 d . . .
H30 H 0.7931 0.4453 0.1965 0.050 Uiso 1 1 calc R . .
C31 C 0.7607(2) 0.3830(2) 0.2663(2) 0.0406(11) Uani 1 1 d . . .
H31 H 0.7810 0.3971 0.3080 0.049 Uiso 1 1 calc R . .
C32 C 0.7575(3) -0.1085(3) 0.5000 0.0393(14) Uani 1 2 d S . .
H32 H 0.7539 -0.1491 0.5000 0.047 Uiso 1 2 calc SR . .
C33 C 0.7604(2) -0.0764(2) 0.5673(2) 0.0412(11) Uani 1 1 d . . .
C34 C 0.7524(2) -0.0142(2) 0.5632(3) 0.0433(11) Uani 1 1 d . . .
H34 H 0.7493 0.0068 0.6068 0.052 Uiso 1 1 calc R . .
C35 C 0.7493(3) 0.0151(3) 0.5000 0.0402(15) Uani 1 2 d S . .
C36 C 0.7399(3) 0.0768(3) 0.5000 0.0433(15) Uani 1 2 d S . .
N1 N 0.8752(4) 0.4060(4) 0.4602(4) 0.047(2) Uani 0.50 1 d P . .
O1 O 1.13274(14) 0.40399(14) 0.34560(17) 0.0425(7) Uani 1 1 d . . .
O2 O 1.08442(14) 0.47879(14) 0.40077(17) 0.0428(8) Uani 1 1 d . . .
O3 O 0.89753(14) 0.67361(13) 0.05949(17) 0.0408(7) Uani 1 1 d . . .
O4 O 1.06909(14) 0.28861(13) 0.34366(17) 0.0408(7) Uani 1 1 d . . .
O5 O 0.97909(14) 0.31396(14) 0.39051(17) 0.0418(7) Uani 1 1 d . . .
O6 O 0.69354(13) 0.20206(13) -0.06185(16) 0.0390(7) Uani 1 1 d . . .
O7 O 0.75278(15) 0.31340(14) 0.39252(18) 0.0445(8) Uani 1 1 d . . .
O8 O 0.67719(15) 0.26227(15) 0.34783(17) 0.0462(8) Uani 1 1 d . . .
O9 O 0.73237(14) 0.10528(13) 0.44057(17) 0.0423(7) Uani 1 1 d . . .
O10 O 1.07796(19) 0.36563(18) 0.5000 0.0371(10) Uani 1 2 d S . .
O11 O 0.9276(3) 0.4006(2) 0.491(2) 0.037(6) Uani 0.50 1 d P . .
O12 O 0.8248(2) 0.3893(2) 0.5000 0.0521(12) Uani 1 2 d S . .
O13 O 0.7279(2) 0.2254(2) 0.5000 0.0438(11) Uani 1 2 d S . .
H13A H 0.7643 0.2100 0.5000 0.053 Uiso 0.50 2 d SPR A 1
H13B H 0.7623 0.2064 0.5000 0.053 Uiso 0.50 2 d SPR A 2
O14 O 1.0000 0.5000 0.5000 0.0480(16) Uani 1 4 d S . .
O1W O 1.19735(19) 0.4871(2) 0.5000 0.0433(11) Uani 1 2 d S . .
H1X H 1.2008 0.5117 0.4652 0.052 Uiso 1 1 d R . .
O2W O 0.67510(19) 0.34828(18) 0.5000 0.0374(10) Uani 1 2 d S . .
H2X H 0.6772 0.3851 0.4934 0.045 Uiso 0.50 1 d PR . .
H2Y H 0.6514 0.3332 0.4675 0.045 Uiso 0.50 1 d PR . .
O3W O 0.8593(2) 0.26889(19) 0.5000 0.0406(10) Uani 1 2 d S . .
H3X H 0.8717 0.2641 0.4560 0.061 Uiso 0.50 1 d PR . .
H3Y H 0.8851 0.2911 0.5225 0.061 Uiso 0.50 1 d PR . .
O4W O 0.73547(14) 0.14605(14) 0.33490(16) 0.0419(7) Uani 1 1 d . . .
H4X H 0.7607 0.1718 0.3184 0.050 Uiso 1 1 d R . .
H4Y H 0.7589 0.1213 0.3566 0.050 Uiso 1 1 d R . .
O5W O 0.5913(5) 0.5003(4) 0.0333(5) 0.045(3) Uani 0.30 1 d P . .
H5X H 0.6025 0.4963 -0.0112 0.054 Uiso 0.30 1 d PR . .
H5Y H 0.5584 0.5215 0.0354 0.054 Uiso 0.30 1 d PR . .
O6W O 0.8392(3) 0.1772(3) 0.4069(3) 0.0459(16) Uani 0.50 1 d P . .
H6X H 0.8496 0.1470 0.4315 0.055 Uiso 0.50 1 d PR . .
H6Y H 0.8673 0.1809 0.3739 0.055 Uiso 0.50 1 d PR . .
O7W O 0.5782(3) 0.4052(3) 0.4491(3) 0.0444(15) Uani 0.50 1 d P . .
H7X H 0.5895 0.4397 0.4374 0.053 Uiso 0.50 1 d PR . .
H7Y H 0.5637 0.3878 0.4115 0.053 Uiso 0.50 1 d PR . .
O8W O 0.5443(4) 0.4018(4) 0.7028(4) 0.0466(19) Uani 0.40 1 d P . .
H8X H 0.5074 0.3945 0.7184 0.056 Uiso 0.40 1 d PR . .
H8Y H 0.5484 0.4385 0.6962 0.056 Uiso 0.40 1 d PR . .
O9W O 0.8379(5) 0.0208(5) 0.2498(5) 0.041(2) Uani 0.30 1 d P . .
H9X H 0.8678 0.0040 0.2728 0.049 Uiso 0.30 1 d PR . .
H9Y H 0.8117 -0.0049 0.2352 0.049 Uiso 0.30 1 d PR . .
O10W O 0.8108(6) 0.0994(5) 0.0895(6) 0.052(3) Uani 0.30 1 d P . .
H10X H 0.8268 0.0810 0.0534 0.062 Uiso 0.30 1 d PR . .
H10Y H 0.7713 0.1032 0.0829 0.062 Uiso 0.30 1 d PR . .
O11W O 0.4085(4) 0.4788(3) 0.4697(4) 0.045(2) Uani 0.40 1 d P . .
H11X H 0.3781 0.4594 0.4879 0.054 Uiso 0.40 1 d PR . .
H11Y H 0.4308 0.4972 0.5000 0.054 Uiso 0.80 2 d SPR . .
O12W O 0.5803(5) 0.7030(4) 0.0172(5) 0.043(3) Uani 0.30 1 d P . .
H12X H 0.5823 0.6658 0.0199 0.051 Uiso 0.30 1 d PR . .
H12Y H 0.5420 0.7134 0.0122 0.051 Uiso 0.30 1 d PR . .
O13W O 0.4682(5) 0.4844(5) 0.3889(6) 0.048(3) Uani 0.30 1 d P . .
H13X H 0.4869 0.4946 0.3497 0.058 Uiso 0.30 1 d PR . .
H13Y H 0.4314 0.4722 0.3785 0.058 Uiso 0.30 1 d PR . .
O14W O 0.5604(4) 0.5231(3) 0.1587(5) 0.048(2) Uani 0.40 1 d P . .
H14X H 0.5437 0.5162 0.2003 0.058 Uiso 0.40 1 d PR . .
H14Y H 0.5401 0.5502 0.1372 0.058 Uiso 0.40 1 d PR . .
O15W O 0.5653(5) 0.3904(5) 0.0937(5) 0.045(3) Uani 0.30 1 d P . .
H15X H 0.5640 0.4250 0.1109 0.054 Uiso 0.30 1 d PR . .
H15Y H 0.5876 0.3689 0.1217 0.054 Uiso 0.30 1 d PR . .
Zn1 Zn 1.10075(4) 0.45004(3) 0.5000 0.04199(19) Uani 1 2 d S . .
Zn2 Zn 1.11695(2) 0.33641(2) 0.41089(3) 0.04116(14) Uani 1 1 d . . .
Zn3 Zn 0.99277(4) 0.33287(4) 0.5000 0.04283(19) Uani 1 2 d S . .
Zn4 Zn 0.76440(4) 0.30952(4) 0.5000 0.04192(19) Uani 1 2 d S . .
Zn5 Zn 0.69509(3) 0.18802(2) 0.41957(3) 0.04220(14) Uani 1 1 d . . .

loop_
_atom_site_aniso_label
_atom_site_aniso_U_11
_atom_site_aniso_U_22
_atom_site_aniso_U_33
_atom_site_aniso_U_23
_atom_site_aniso_U_13
_atom_site_aniso_U_12
C1 0.041(2) 0.043(3) 0.037(2) 0.005(2) 0.007(2) 0.009(2)
C2 0.042(2) 0.042(3) 0.037(2) 0.008(2) 0.008(2) 0.011(2)
C3 0.037(2) 0.045(3) 0.042(3) 0.007(2) -0.0077(19) 0.009(2)
C4 0.036(2) 0.039(2) 0.035(2) -0.0038(19) 0.0044(18) -0.001(2)
C5 0.029(2) 0.038(2) 0.034(2) 0.0102(19) 0.0098(17) 0.0009(18)
C6 0.041(2) 0.040(3) 0.041(3) 0.001(2) -0.0059(19) 0.009(2)
C7 0.038(2) 0.039(2) 0.034(2) -0.0053(19) 0.0061(18) -0.0031(19)
C8 0.045(4) 0.037(3) 0.033(3) 0.000 0.000 0.008(3)
C9 0.041(2) 0.042(2) 0.034(2) 0.001(2) 0.0074(18) 0.0102(19)
C10 0.038(2) 0.040(2) 0.039(2) 0.0128(19) 0.0086(19) 0.008(2)
C11 0.040(3) 0.033(3) 0.036(3) 0.000 0.000 -0.001(3)
C12 0.043(4) 0.039(4) 0.042(4) 0.000 0.000 0.008(3)
C13 0.041(2) 0.041(2) 0.034(2) 0.0038(19) 0.0022(19) 0.010(2)
C14 0.043(3) 0.042(3) 0.040(2) -0.006(2) -0.006(2) -0.007(2)
C15 0.038(2) 0.044(3) 0.040(2) -0.007(2) 0.0061(19) -0.010(2)
C16 0.041(2) 0.039(2) 0.037(2) 0.006(2) -0.0035(19) 0.009(2)
C17 0.043(3) 0.041(3) 0.042(3) -0.009(2) -0.005(2) -0.002(2)
C18 0.041(2) 0.042(3) 0.044(3) -0.009(2) 0.011(2) -0.013(2)
C19 0.041(2) 0.045(3) 0.041(2) 0.008(2) -0.008(2) 0.012(2)
C20 0.043(4) 0.041(4) 0.035(3) 0.000 0.000 0.011(3)
C21 0.040(2) 0.040(2) 0.031(2) 0.0099(19) 0.0076(18) 0.0076(19)
C22 0.041(2) 0.043(3) 0.036(2) -0.009(2) 0.0095(19) -0.013(2)
C23 0.036(3) 0.044(4) 0.037(3) 0.000 0.000 0.010(3)
C24 0.044(4) 0.038(4) 0.038(4) 0.000 0.000 0.002(3)
C25 0.044(3) 0.052(3) 0.039(3) 0.009(2) 0.008(2) 0.007(2)
C26 0.040(2) 0.046(3) 0.040(2) 0.008(2) 0.008(2) 0.011(2)
C27 0.039(2) 0.047(3) 0.040(2) 0.012(2) 0.011(2) -0.008(2)
C28 0.040(2) 0.044(3) 0.039(2) 0.008(2) -0.007(2) 0.003(2)
C29 0.045(3) 0.045(3) 0.038(3) 0.012(2) 0.009(2) 0.011(2)
C30 0.041(2) 0.045(3) 0.039(2) 0.009(2) 0.015(2) -0.004(2)
C31 0.040(2) 0.042(3) 0.039(2) 0.010(2) -0.007(2) 0.011(2)
C32 0.039(3) 0.042(4) 0.036(3) 0.000 0.000 -0.009(3)
C33 0.042(2) 0.045(3) 0.037(2) 0.007(2) -0.0106(19) -0.009(2)
C34 0.040(2) 0.046(3) 0.044(3) 0.013(2) 0.008(2) -0.010(2)
C35 0.042(3) 0.043(4) 0.036(3) 0.000 0.000 -0.015(3)
C36 0.042(4) 0.048(4) 0.040(4) 0.000 0.000 -0.010(3)
N1 0.039(4) 0.043(5) 0.058(5) -0.002(4) -0.008(4) 0.007(4)
O1 0.0402(17) 0.0411(18) 0.0461(18) 0.0026(15) 0.0084(14) 0.0089(14)
O2 0.0413(17) 0.0481(19) 0.0389(17) 0.0134(15) 0.0084(14) 0.0118(14)
O3 0.0427(17) 0.0434(18) 0.0363(17) -0.0091(14) -0.0094(14) -0.0080(14)
O4 0.0455(18) 0.0379(17) 0.0390(17) 0.0038(13) -0.0003(14) 0.0076(15)
O5 0.0405(17) 0.0477(19) 0.0371(16) 0.0056(14) 0.0015(14) 0.0059(14)
O6 0.0365(15) 0.0441(17) 0.0364(17) 0.0091(14) 0.0092(13) -0.0085(14)
O7 0.0449(18) 0.0463(19) 0.0425(18) 0.0095(15) 0.0105(15) -0.0111(15)
O8 0.0446(18) 0.052(2) 0.0418(18) 0.0059(16) -0.0138(14) 0.0077(16)
O9 0.0440(17) 0.0383(17) 0.0444(18) 0.0071(15) -0.0124(14) -0.0066(14)
O10 0.034(2) 0.035(2) 0.043(2) 0.000 0.000 0.0086(18)
O11 0.045(3) 0.044(3) 0.024(17) 0.003(4) 0.002(4) -0.006(2)
O12 0.047(3) 0.053(3) 0.056(3) 0.000 0.000 0.000(2)
O13 0.043(2) 0.044(3) 0.044(3) 0.000 0.000 0.008(2)
O14 0.052(4) 0.047(4) 0.045(4) 0.000 0.000 0.001(3)
O1W 0.035(2) 0.045(3) 0.050(3) 0.000 0.000 0.004(2)
O2W 0.037(2) 0.036(2) 0.040(2) 0.000 0.000 0.0011(19)
O3W 0.037(2) 0.042(3) 0.043(2) 0.000 0.000 -0.001(2)
O4W 0.0421(16) 0.0450(19) 0.0386(17) 0.0044(14) -0.0055(14) 0.0124(15)
O5W 0.048(6) 0.035(5) 0.051(6) -0.009(4) -0.008(5) -0.007(5)
O6W 0.048(4) 0.044(4) 0.046(4) 0.014(3) 0.016(3) 0.008(3)
O7W 0.047(4) 0.043(4) 0.044(3) 0.001(3) 0.001(3) 0.012(3)
O8W 0.046(4) 0.048(5) 0.046(5) -0.002(4) -0.002(4) 0.006(4)
O9W 0.039(6) 0.042(6) 0.040(6) 0.007(4) 0.003(4) 0.008(5)
O10W 0.059(7) 0.046(6) 0.050(7) 0.007(5) 0.010(5) 0.019(5)
O11W 0.043(4) 0.044(4) 0.049(5) 0.000(3) -0.003(3) 0.014(4)
O12W 0.049(5) 0.041(5) 0.038(10) 0.001(4) -0.002(4) -0.008(4)
O13W 0.047(6) 0.051(7) 0.048(6) 0.008(5) -0.010(5) 0.015(5)
O14W 0.051(5) 0.041(5) 0.052(5) -0.004(4) -0.017(4) 0.009(4)
O15W 0.043(6) 0.056(7) 0.035(6) -0.006(5) -0.001(5) -0.013(5)
Zn1 0.0441(4) 0.0422(4) 0.0396(4) 0.000 0.000 -0.0095(3)
Zn2 0.0414(3) 0.0431(3) 0.0389(3) -0.0001(2) -0.0009(2) 0.0112(2)
Zn3 0.0438(4) 0.0439(4) 0.0408(4) 0.000 0.000 -0.0093(4)
Zn4 0.0428(4) 0.0422(4) 0.0408(4) 0.000 0.000 0.0086(3)
Zn5 0.0424(3) 0.0425(3) 0.0417(3) -0.0006(2) 0.0002(2) 0.0087(2)

loop_
_atom_type_symbol
_atom_type_description
_atom_type_scat_dispersion_real
_atom_type_scat_dispersion_imag
_atom_type_scat_source
C C 0.0033 0.0016 'International Tables Vol C Tables 4.2.6.8 and 6.1.1.4'
H H 0.0000 0.0000 'International Tables Vol C Tables 4.2.6.8 and 6.1.1.4'
N N 0.0061 0.0033 'International Tables Vol C Tables 4.2.6.8 and 6.1.1.4'
O O 0.0106 0.0060 'International Tables Vol C Tables 4.2.6.8 and 6.1.1.4'
Zn Zn 0.2839 1.4301 'International Tables Vol C Tables 4.2.6.8 and 6.1.1.4'
F F 0.0171 0.0103 'International Tables Vol C Tables 4.2.6.8 and 6.1.1.4'

loop_
_geom_angle_atom_site_label_1
_geom_angle_atom_site_label_2
_geom_angle_atom_site_label_3
_geom_angle
_geom_angle_site_symmetry_1
_geom_angle_site_symmetry_3
O2 C1 O1 127.3(4) . .
O2 C1 C2 116.0(4) . .
O1 C1 C2 116.0(4) . .
C7 C2 C3 119.2(4) . .
C7 C2 C1 120.7(4) . .
C3 C2 C1 120.0(4) . .
C4 C3 C2 118.7(4) . .
C4 C3 H3 120.7 . .
C2 C3 H3 120.7 . .
C3 C4 C5 124.0(4) . .
C3 C4 H4 118.0 . .
C5 C4 H4 118.0 . .
C4 C5 C9 125.2(4) . .
C4 C5 C6 115.6(4) . .
C9 C5 C6 118.8(4) . .
C7 C6 C5 120.1(4) . .
C7 C6 H6 120.0 . .
C5 C6 H6 120.0 . .
C6 C7 C2 122.2(4) . .
C6 C7 H7 118.9 . .
C2 C7 H7 118.9 . .
C9 C8 C9 120.0(6) . 6
C9 C8 H8 120.0 . .
C9 C8 H8 120.0 6 .
C10 C9 C8 119.2(4) . .
C10 C9 C5 121.4(4) . .
C8 C9 C5 119.3(4) . .
C9 C10 C11 119.5(4) . .
C9 C10 H10 120.2 . .
C11 C10 H10 120.2 . .
C10 C11 C10 122.4(6) . 6
C10 C11 C12 118.8(3) . .
C10 C11 C12 118.8(3) 6 .
O3 C12 O3 120.4(6) . 6
O3 C12 C11 119.7(3) . .
O3 C12 C11 119.7(3) 6 .
O4 C13 O5 121.2(4) . .
O4 C13 C14 123.1(4) . .
O5 C13 C14 115.0(4) . .
C15 C14 C19 120.0(4) . .
C15 C14 C13 122.6(4) . .
C19 C14 C13 117.3(4) . .
C14 C15 C16 120.6(4) . .
C14 C15 H15 119.7 . .
C16 C15 H15 119.7 . .
C17 C16 C15 120.2(4) . .
C17 C16 H16 119.9 . .
C15 C16 H16 119.9 . .
C16 C17 C18 119.8(4) . .
C16 C17 C21 121.6(4) . .
C18 C17 C21 118.6(4) . .
C19 C18 C17 116.6(4) . .
C19 C18 H18 121.7 . .
C17 C18 H18 121.7 . .
C14 C19 C18 122.8(4) . .
C14 C19 H19 118.6 . .
C18 C19 H19 118.6 . .
C21 C20 C21 122.0(6) . 6
C21 C20 H20 119.0 . .
C21 C20 H20 119.0 6 .
C20 C21 C22 119.4(4) . .
C20 C21 C17 122.7(5) . .
C22 C21 C17 117.7(4) . .
C23 C22 C21 118.4(4) . .
C23 C22 H22 120.8 . .
C21 C22 H22 120.8 . .
C22 C23 C22 122.3(6) . 6
C22 C23 C24 118.8(3) . .
C22 C23 C24 118.8(3) 6 .
O6 C24 O6 125.9(6) . 6
O6 C24 C23 116.9(3) . .
O6 C24 C23 116.9(3) 6 .
O7 C25 O8 122.0(4) . .
O7 C25 C26 121.6(5) . .
O8 C25 C26 116.4(4) . .
C27 C26 C31 119.9(4) . .
C27 C26 C25 121.1(5) . .
C31 C26 C25 118.9(4) . .
C26 C27 C28 120.5(4) . .
C26 C27 H27 119.8 . .
C28 C27 H27 119.8 . .
C29 C28 C27 119.8(4) . .
C29 C28 H28 120.1 . .
C27 C28 H28 120.1 . .
C28 C29 C30 120.0(4) . .
C28 C29 C33 119.7(4) . 7_765
C30 C29 C33 120.0(4) . 7_765
C31 C30 C29 119.3(4) . .
C31 C30 H30 120.3 . .
C29 C30 H30 120.3 . .
C26 C31 C30 120.5(4) . .
C26 C31 H31 119.7 . .
C30 C31 H31 119.7 . .
C33 C32 C33 118.0(6) . 6_556
C33 C32 H32 121.0 . .
C33 C32 H32 121.0 6_556 .
C32 C33 C34 117.4(4) . .
C32 C33 C29 118.0(4) . 7_756
C34 C33 C29 124.0(4) . 7_756
C35 C34 C33 123.3(5) . .
C35 C34 H34 118.4 . .
C33 C34 H34 118.4 . .
C34 C35 C34 119.4(7) . 6_556
C34 C35 C36 120.3(3) . .
C34 C35 C36 120.3(3) 6_556 .
O9 C36 O9 116.4(6) 6_556 .
O9 C36 C35 121.6(3) 6_556 .
O9 C36 C35 121.6(3) . .
O11 N1 O12 115.8(16) . .
O11 N1 O11 12(3) . 6_556
O12 N1 O11 105.2(14) . 6_556
O11 N1 N1 63.3(17) . 6_556
O12 N1 N1 57.5(4) . 6_556
O11 N1 N1 51.7(14) 6_556 6_556
C1 O1 Zn2 128.6(3) . .
C1 O2 Zn1 120.4(3) . .
C12 O3 Zn5 127.9(3) . 4_655
C13 O4 Zn2 118.4(3) . .
C13 O5 Zn3 137.5(3) . .
C24 O6 Zn2 131.9(3) . 8_565
C25 O7 Zn4 145.4(3) . .
C25 O8 Zn5 118.3(3) . .
C36 O9 Zn5 131.9(4) . .
Zn2 O10 Zn2 113.55(19) 6_556 .
Zn2 O10 Zn3 105.22(15) 6_556 .
Zn2 O10 Zn3 105.22(15) . .
Zn2 O10 Zn1 103.29(14) 6_556 .
Zn2 O10 Zn1 103.29(14) . .
Zn3 O10 Zn1 126.6(2) . .
O11 O11 N1 116.7(17) 6_556 .
O11 O11 N1 51.7(14) 6_556 6_556
N1 O11 N1 65.0(8) . 6_556
O11 O11 Zn3 85.6(11) 6_556 .
N1 O11 Zn3 134.2(13) . .
N1 O11 Zn3 122.4(18) 6_556 .
N1 O12 N1 65.0(7) 6_556 .
N1 O12 Zn4 133.5(4) 6_556 .
N1 O12 Zn4 133.5(4) . .
Zn5 O13 Zn5 106.1(2) . 6_556
Zn5 O13 Zn4 125.05(13) . .
Zn5 O13 Zn4 125.05(13) 6_556 .
Zn5 O13 H13A 98.8 . .
Zn5 O13 H13A 98.8 6_556 .
Zn4 O13 H13A 92.4 . .
Zn5 O13 H13B 95.0 . .
Zn5 O13 H13B 95.0 6_556 .
Zn4 O13 H13B 98.8 . .
H13A O13 H13B 6.3 . .
Zn1 O14 Zn1 180.0 . 5_766
Zn1 O1W H1X 109.4 . .
Zn4 O2W H2X 111.8 . .
Zn4 O2W H2Y 111.4 . .
H2X O2W H2Y 109.4 . .
Zn4 O3W H3X 109.5 . .
Zn4 O3W H3Y 109.5 . .
H3X O3W H3Y 109.5 . .
Zn5 O4W H4X 102.1 . .
Zn5 O4W H4Y 102.2 . .
H4X O4W H4Y 104.8 . .
O5W O5W H5X 17.5 6 .
O5W O5W H5Y 92.5 6 .
H5X O5W H5Y 109.5 . .
H6X O6W H6Y 105.7 . .
H7X O7W H7Y 109.5 . .
H8X O8W H8Y 109.5 . .
H9X O9W H9Y 109.5 . .
H10X O10W H10Y 109.5 . .
O11W O11W H11X 67.0 6_556 .
O11W O11W H11Y 48.9 6_556 .
H11X O11W H11Y 115.5 . .
O12W O12W H12X 93.4 6 .
O12W O12W H12Y 83.9 6 .
H12X O12W H12Y 109.5 . .
O13W O13W H13X 57.2 2_665 .
O13W O13W H13Y 164.8 2_665 .
H13X O13W H13Y 109.5 . .
H14X O14W H14Y 109.5 . .
H15X O15W H15Y 109.5 . .
O2 Zn1 O2 135.33(19) 6_556 .
O2 Zn1 O10 106.43(11) 6_556 .
O2 Zn1 O10 106.43(11) . .
O2 Zn1 O1W 92.04(11) 6_556 .
O2 Zn1 O1W 92.04(11) . .
O10 Zn1 O1W 126.52(16) . .
O2 Zn1 O14 71.66(9) 6_556 .
O2 Zn1 O14 71.66(9) . .
O10 Zn1 O14 104.00(12) . .
O1W Zn1 O14 129.47(12) . .
O2 Zn1 Zn2 142.22(10) 6_556 .
O2 Zn1 Zn2 79.38(10) . .
O10 Zn1 Zn2 37.81(6) . .
O1W Zn1 Zn2 102.62(10) . .
O14 Zn1 Zn2 119.68(2) . .
O2 Zn1 Zn2 79.38(10) 6_556 6_556
O2 Zn1 Zn2 142.22(10) . 6_556
O10 Zn1 Zn2 37.81(6) . 6_556
O1W Zn1 Zn2 102.62(10) . 6_556
O14 Zn1 Zn2 119.68(2) . 6_556
Zn2 Zn1 Zn2 63.59(3) . 6_556
O6 Zn2 O4 110.61(13) 8_666 .
O6 Zn2 O10 107.66(13) 8_666 .
O4 Zn2 O10 120.06(15) . .
O6 Zn2 O1 111.75(13) 8_666 .
O4 Zn2 O1 98.59(13) . .
O10 Zn2 O1 107.87(15) . .
O6 Zn2 Zn1 110.19(9) 8_666 .
O4 Zn2 Zn1 138.79(9) . .
O10 Zn2 Zn1 38.90(12) . .
O1 Zn2 Zn1 71.21(9) . .
O6 Zn2 Zn3 125.11(9) 8_666 .
O4 Zn2 Zn3 82.51(9) . .
O10 Zn2 Zn3 37.58(12) . .
O1 Zn2 Zn3 118.68(9) . .
Zn1 Zn2 Zn3 69.56(2) . .
O10 Zn3 O5 102.14(9) . 6_556
O10 Zn3 O5 102.14(9) . .
O5 Zn3 O5 150.75(18) 6_556 .
O10 Zn3 O11 109.2(2) . .
O5 Zn3 O11 97.8(11) 6_556 .
O5 Zn3 O11 89.3(11) . .
O10 Zn3 O11 109.2(2) . 6_556
O5 Zn3 O11 89.3(11) 6_556 6_556
O5 Zn3 O11 97.8(11) . 6_556
O11 Zn3 O11 9(2) . 6_556
O10 Zn3 Zn2 37.20(6) . 6_556
O5 Zn3 Zn2 67.56(9) 6_556 6_556
O5 Zn3 Zn2 129.24(9) . 6_556
O11 Zn3 Zn2 125.9(7) . 6_556
O11 Zn3 Zn2 120.4(8) 6_556 6_556
O10 Zn3 Zn2 37.20(6) . .
O5 Zn3 Zn2 129.24(9) 6_556 .
O5 Zn3 Zn2 67.56(9) . .
O11 Zn3 Zn2 120.4(8) . .
O11 Zn3 Zn2 125.9(7) 6_556 .
Zn2 Zn3 Zn2 63.22(3) 6_556 .
O7 Zn4 O7 164.7(2) 6_556 .
O7 Zn4 O13 89.70(10) 6_556 .
O7 Zn4 O13 89.70(10) . .
O7 Zn4 O2W 82.41(10) 6_556 .
O7 Zn4 O2W 82.41(10) . .
O13 Zn4 O2W 93.05(17) . .
O7 Zn4 O3W 97.60(10) 6_556 .
O7 Zn4 O3W 97.60(10) . .
O13 Zn4 O3W 87.26(17) . .
O2W Zn4 O3W 179.69(17) . .
O7 Zn4 O12 92.01(10) 6_556 .
O7 Zn4 O12 92.01(10) . .
O13 Zn4 O12 166.88(18) . .
O2W Zn4 O12 100.07(17) . .
O3W Zn4 O12 79.62(17) . .
O13 Zn5 O4W 132.41(16) . .
O13 Zn5 O3 107.03(16) . 4_645
O4W Zn5 O3 118.71(13) . 4_645
O13 Zn5 O9 97.58(16) . .
O4W Zn5 O9 63.00(12) . .
O3 Zn5 O9 100.73(12) 4_645 .
O13 Zn5 O8 100.55(16) . .
O4W Zn5 O8 89.17(13) . .
O3 Zn5 O8 94.02(12) 4_645 .
O9 Zn5 O8 152.11(13) . .
O13 Zn5 Zn5 36.94(12) . 6_556
O4W Zn5 Zn5 140.18(8) . 6_556
O3 Zn5 Zn5 79.17(9) 4_645 6_556
O9 Zn5 Zn5 79.43(9) . 6_556
O8 Zn5 Zn5 126.94(9) . 6_556
O13 Zn5 H13A 23.2 . .
O4W Zn5 H13A 110.2 . .
O3 Zn5 H13A 125.2 4_645 .
O9 Zn5 H13A 80.0 . .
O8 Zn5 H13A 110.4 . .
Zn5 Zn5 H13A 46.7 6_556 .
O13 Zn5 H13B 23.9 . .
O4W Zn5 H13B 110.1 . .
O3 Zn5 H13B 124.2 4_645 .
O9 Zn5 H13B 78.1 . .
O8 Zn5 H13B 112.6 . .
Zn5 Zn5 H13B 45.4 6_556 .
H13A Zn5 H13B 2.2 . .

loop_
_geom_bond_atom_site_label_1
_geom_bond_atom_site_label_2
_geom_bond_distance
_geom_bond_site_symmetry_2
C1 O2 1.222(5) .
C1 O1 1.267(5) .
C1 C2 1.496(6) .
C2 C7 1.388(6) .
C2 C3 1.425(6) .
C3 C4 1.387(6) .
C3 H3 0.9300 .
C4 C5 1.394(6) .
C4 H4 0.9300 .
C5 C9 1.440(6) .
C5 C6 1.479(6) .
C6 C7 1.368(6) .
C6 H6 0.9300 .
C7 H7 0.9300 .
C8 C9 1.426(5) .
C8 C9 1.426(5) 6
C8 H8 0.9300 .
C9 C10 1.374(6) .
C10 C11 1.390(5) .
C10 H10 0.9300 .
C11 C10 1.390(5) 6
C11 C12 1.513(9) .
C12 O3 1.248(4) .
C12 O3 1.248(4) 6
C13 O4 1.242(5) .
C13 O5 1.248(5) .
C13 C14 1.458(6) .
C14 C15 1.349(6) .
C14 C19 1.361(7) .
C15 C16 1.418(6) .
C15 H15 0.9300 .
C16 C17 1.376(6) .
C16 H16 0.9300 .
C17 C18 1.436(6) .
C17 C21 1.473(6) .
C18 C19 1.412(6) .
C18 H18 0.9300 .
C19 H19 0.9300 .
C20 C21 1.398(5) .
C20 C21 1.398(5) 6
C20 H20 0.9300 .
C21 C22 1.412(6) .
C22 C23 1.410(5) .
C22 H22 0.9300 .
C23 C22 1.410(5) 6
C23 C24 1.512(9) .
C24 O6 1.264(4) .
C24 O6 1.264(4) 6
C25 O7 1.182(6) .
C25 O8 1.269(6) .
C25 C26 1.495(6) .
C26 C27 1.384(7) .
C26 C31 1.386(7) .
C27 C28 1.391(6) .
C27 H27 0.9300 .
C28 C29 1.391(7) .
C28 H28 0.9300 .
C29 C30 1.402(7) .
C29 C33 1.479(6) 7_765
C30 C31 1.393(6) .
C30 H30 0.9300 .
C31 H31 0.9300 .
C32 C33 1.428(6) .
C32 C33 1.428(6) 6_556
C32 H32 0.9300 .
C33 C34 1.431(7) .
C33 C29 1.479(6) 7_756
C34 C35 1.331(6) .
C34 H34 0.9300 .
C35 C34 1.331(6) 6_556
C35 C36 1.421(9) .
C36 O9 1.272(5) 6_556
C36 O9 1.272(5) .
N1 O11 1.25(2) .
N1 O12 1.346(9) .
N1 O11 1.43(3) 6_556
N1 N1 1.447(16) 6_556
O1 Zn2 1.976(3) .
O2 Zn1 1.952(3) .
O3 Zn5 2.028(3) 4_655
O4 Zn2 1.928(3) .
O5 Zn3 2.059(3) .
O6 Zn2 1.912(3) 8_565
O7 Zn4 1.974(3) .
O8 Zn5 2.173(3) .
O9 Zn5 2.083(3) .
O10 Zn2 1.939(2) 6_556
O10 Zn2 1.939(2) .
O10 Zn3 1.955(4) .
O10 Zn1 1.986(4) .
O11 O11 0.32(8) 6_556
O11 N1 1.43(3) 6_556
O11 Zn3 2.080(7) .
O12 N1 1.346(9) 6_556
O12 Zn4 2.226(5) .
O13 Zn5 1.831(3) .
O13 Zn5 1.831(3) 6_556
O13 Zn4 2.070(5) .
O13 H13A 0.8500 .
O13 H13B 0.8494 .
O14 Zn1 2.4220(8) .
O14 Zn1 2.4220(8) 5_766
O1W Zn1 2.217(4) .
O1W H1X 0.8499 .
O2W Zn4 2.090(4) .
O2W H2X 0.8500 .
O2W H2Y 0.8500 .
O3W Zn4 2.217(4) .
O3W H3X 0.8500 .
O3W H3Y 0.8500 .
O4W Zn5 2.006(3) .
O4W H4X 0.8501 .
O4W H4Y 0.8500 .
O5W O5W 1.21(2) 6
O5W H5X 0.8500 .
O5W H5Y 0.8500 .
O6W H6X 0.8500 .
O6W H6Y 0.8502 .
O7W H7X 0.8501 .
O7W H7Y 0.8501 .
O8W H8X 0.8501 .
O8W H8Y 0.8500 .
O9W H9X 0.8500 .
O9W H9Y 0.8499 .
O10W H10X 0.8500 .
O10W H10Y 0.8501 .
O11W O11W 1.104(15) 6_556
O11W H11X 0.8500 .
O11W H11Y 0.8393 .
O12W O12W 0.625(19) 6
O12W H12X 0.8501 .
O12W H12Y 0.8499 .
O13W O13W 1.53(2) 2_665
O13W H13X 0.8499 .
O13W H13Y 0.8501 .
O14W H14X 0.8501 .
O14W H14Y 0.8500 .
O15W H15X 0.8500 .
O15W H15Y 0.8502 .
Zn1 O2 1.952(3) 6_556
Zn1 Zn2 3.0782(9) .
Zn1 Zn2 3.0782(9) 6_556
Zn2 O6 1.912(3) 8_666
Zn2 Zn3 3.0941(9) .
Zn3 O5 2.059(3) 6_556
Zn3 O11 2.080(7) 6_556
Zn3 Zn2 3.0941(9) 6_556
Zn4 O7 1.974(3) 6_556
Zn5 O3 2.028(3) 4_645
Zn5 Zn5 2.9276(11) 6_556
Zn5 H13A 2.1337 .
Zn5 H13B 2.0854 .

loop_
_geom_torsion_atom_site_label_1
_geom_torsion_atom_site_label_2
_geom_torsion_atom_site_label_3
_geom_torsion_atom_site_label_4
_geom_torsion
_geom_torsion_site_symmetry_1
_geom_torsion_site_symmetry_4
O2 C1 C2 C7 9.5(7) . .
O1 C1 C2 C7 -179.3(4) . .
O2 C1 C2 C3 -171.2(4) . .
O1 C1 C2 C3 0.0(7) . .
C7 C2 C3 C4 -3.6(7) . .
C1 C2 C3 C4 177.1(4) . .
C2 C3 C4 C5 0.4(7) . .
C3 C4 C5 C9 -169.7(4) . .
C3 C4 C5 C6 2.8(6) . .
C4 C5 C6 C7 -3.0(6) . .
C9 C5 C6 C7 170.1(4) . .
C5 C6 C7 C2 0.0(7) . .
C3 C2 C7 C6 3.4(7) . .
C1 C2 C7 C6 -177.3(4) . .
C9 C8 C9 C10 -2.5(9) 6 .
C9 C8 C9 C5 173.3(4) 6 .
C4 C5 C9 C10 153.1(5) . .
C6 C5 C9 C10 -19.2(7) . .
C4 C5 C9 C8 -22.5(7) . .
C6 C5 C9 C8 165.1(5) . .
C8 C9 C10 C11 2.5(8) . .
C5 C9 C10 C11 -173.2(5) . .
C9 C10 C11 C10 -2.5(9) . 6
C9 C10 C11 C12 173.6(5) . .
C10 C11 C12 O3 -0.5(9) . .
C10 C11 C12 O3 175.8(5) 6 .
C10 C11 C12 O3 -175.8(5) . 6
C10 C11 C12 O3 0.5(9) 6 6
O4 C13 C14 C15 176.7(5) . .
O5 C13 C14 C15 6.9(7) . .
O4 C13 C14 C19 -6.1(7) . .
O5 C13 C14 C19 -175.9(4) . .
C19 C14 C15 C16 -0.9(7) . .
C13 C14 C15 C16 176.2(4) . .
C14 C15 C16 C17 -0.8(7) . .
C15 C16 C17 C18 -0.2(7) . .
C15 C16 C17 C21 -176.8(4) . .
C16 C17 C18 C19 2.6(7) . .
C21 C17 C18 C19 179.3(4) . .
C15 C14 C19 C18 3.6(7) . .
C13 C14 C19 C18 -173.7(4) . .
C17 C18 C19 C14 -4.3(7) . .
C21 C20 C21 C22 -4.5(9) 6 .
C21 C20 C21 C17 -179.0(4) 6 .
C16 C17 C21 C20 147.5(5) . .
C18 C17 C21 C20 -29.2(7) . .
C16 C17 C21 C22 -27.1(7) . .
C18 C17 C21 C22 156.2(4) . .
C20 C21 C22 C23 1.7(7) . .
C17 C21 C22 C23 176.4(5) . .
C21 C22 C23 C22 1.0(9) . 6
C21 C22 C23 C24 176.3(5) . .
C22 C23 C24 O6 -174.7(5) . .
C22 C23 C24 O6 0.8(9) 6 .
C22 C23 C24 O6 -0.8(9) . 6
C22 C23 C24 O6 174.7(5) 6 6
O7 C25 C26 C27 166.7(5) . .
O8 C25 C26 C27 -14.2(7) . .
O7 C25 C26 C31 -9.6(7) . .
O8 C25 C26 C31 169.6(4) . .
C31 C26 C27 C28 0.2(7) . .
C25 C26 C27 C28 -176.0(4) . .
C26 C27 C28 C29 -0.8(7) . .
C27 C28 C29 C30 0.8(7) . .
C27 C28 C29 C33 -173.1(4) . 7_765
C28 C29 C30 C31 -0.2(7) . .
C33 C29 C30 C31 173.7(4) 7_765 .
C27 C26 C31 C30 0.5(7) . .
C25 C26 C31 C30 176.7(4) . .
C29 C30 C31 C26 -0.4(7) . .
C33 C32 C33 C34 13.0(8) 6_556 .
C33 C32 C33 C29 -175.3(4) 6_556 7_756
C32 C33 C34 C35 -7.3(8) . .
C29 C33 C34 C35 -178.5(5) 7_756 .
C33 C34 C35 C34 1.3(10) . 6_556
C33 C34 C35 C36 178.6(5) . .
C34 C35 C36 O9 -2.1(10) . 6_556
C34 C35 C36 O9 175.1(5) 6_556 6_556
C34 C35 C36 O9 -175.1(5) . .
C34 C35 C36 O9 2.1(10) 6_556 .
O2 C1 O1 Zn2 23.9(7) . .
C2 C1 O1 Zn2 -146.2(3) . .
O1 C1 O2 Zn1 16.4(7) . .
C2 C1 O2 Zn1 -173.5(3) . .
O3 C12 O3 Zn5 28.2(9) 6 4_655
C11 C12 O3 Zn5 -147.1(4) . 4_655
O5 C13 O4 Zn2 -35.9(6) . .
C14 C13 O4 Zn2 154.9(4) . .
O4 C13 O5 Zn3 2.5(7) . .
C14 C13 O5 Zn3 172.5(3) . .
O6 C24 O6 Zn2 -7.9(10) 6 8_565
C23 C24 O6 Zn2 165.4(4) . 8_565
O8 C25 O7 Zn4 -21.0(9) . .
C26 C25 O7 Zn4 158.1(4) . .
O7 C25 O8 Zn5 -31.1(6) . .
C26 C25 O8 Zn5 149.7(3) . .
O9 C36 O9 Zn5 -11.8(9) 6_556 .
C35 C36 O9 Zn5 161.4(4) . .
O12 N1 O11 O11 -24.2(9) . 6_556
N1 N1 O11 O11 0.000(19) 6_556 6_556
O12 N1 O11 N1 -24.2(9) . 6_556
O11 N1 O11 N1 0.00(2) 6_556 6_556
O12 N1 O11 Zn3 87(3) . .
O11 N1 O11 Zn3 112(3) 6_556 .
N1 N1 O11 Zn3 112(3) 6_556 .
O11 N1 O12 N1 25.8(11) . 6_556
O11 N1 O12 N1 20.9(9) 6_556 6_556
O11 N1 O12 Zn4 -101.5(10) . .
O11 N1 O12 Zn4 -106.4(8) 6_556 .
N1 N1 O12 Zn4 -127.3(6) 6_556 .
C1 O2 Zn1 O2 169.8(3) . 6_556
C1 O2 Zn1 O10 -54.3(4) . .
C1 O2 Zn1 O1W 74.8(4) . .
C1 O2 Zn1 O14 -154.0(4) . .
C1 O2 Zn1 Zn2 -27.6(3) . .
C1 O2 Zn1 Zn2 -38.9(4) . 6_556
Zn2 O10 Zn1 O2 -46.08(19) 6_556 6_556
Zn2 O10 Zn1 O2 -164.61(13) . 6_556
Zn3 O10 Zn1 O2 74.65(10) . 6_556
Zn2 O10 Zn1 O2 164.61(13) 6_556 .
Zn2 O10 Zn1 O2 46.08(19) . .
Zn3 O10 Zn1 O2 -74.65(10) . .
Zn2 O10 Zn1 O1W 59.26(13) 6_556 .
Zn2 O10 Zn1 O1W -59.26(13) . .
Zn3 O10 Zn1 O1W 180.0 . .
Zn2 O10 Zn1 O14 -120.74(13) 6_556 .
Zn2 O10 Zn1 O14 120.74(13) . .
Zn3 O10 Zn1 O14 0.0 . .
Zn2 O10 Zn1 Zn2 118.5(3) 6_556 .
Zn3 O10 Zn1 Zn2 -120.74(13) . .
Zn2 O10 Zn1 Zn2 -118.5(3) . 6_556
Zn3 O10 Zn1 Zn2 120.74(13) . 6_556
Zn1 O14 Zn1 O2 167(100) 5_766 6_556
Zn1 O14 Zn1 O2 13(100) 5_766 .
Zn1 O14 Zn1 O10 -90(100) 5_766 .
Zn1 O14 Zn1 O1W 90(100) 5_766 .
Zn1 O14 Zn1 Zn2 -53(100) 5_766 .
Zn1 O14 Zn1 Zn2 -127(100) 5_766 6_556
C13 O4 Zn2 O6 159.8(3) . 8_666
C13 O4 Zn2 O10 33.5(4) . .
C13 O4 Zn2 O1 -83.0(3) . .
C13 O4 Zn2 Zn1 -11.7(4) . .
C13 O4 Zn2 Zn3 35.0(3) . .
Zn2 O10 Zn2 O6 -10.6(3) 6_556 8_666
Zn3 O10 Zn2 O6 -125.18(15) . 8_666
Zn1 O10 Zn2 O6 100.50(16) . 8_666
Zn2 O10 Zn2 O4 117.0(2) 6_556 .
Zn3 O10 Zn2 O4 2.5(2) . .
Zn1 O10 Zn2 O4 -131.83(15) . .
Zn2 O10 Zn2 O1 -131.38(19) 6_556 .
Zn3 O10 Zn2 O1 114.07(17) . .
Zn1 O10 Zn2 O1 -20.25(19) . .
Zn2 O10 Zn2 Zn1 -111.1(3) 6_556 .
Zn3 O10 Zn2 Zn1 134.3(2) . .
Zn2 O10 Zn2 Zn3 114.5(3) 6_556 .
Zn1 O10 Zn2 Zn3 -134.3(2) . .
C1 O1 Zn2 O6 -136.8(4) . 8_666
C1 O1 Zn2 O4 106.8(4) . .
C1 O1 Zn2 O10 -18.7(4) . .
C1 O1 Zn2 Zn1 -32.0(4) . .
C1 O1 Zn2 Zn3 20.7(4) . .
O2 Zn1 Zn2 O6 -68.83(18) 6_556 8_666
O2 Zn1 Zn2 O6 131.29(14) . 8_666
O10 Zn1 Zn2 O6 -93.38(19) . 8_666
O1W Zn1 Zn2 O6 41.56(12) . 8_666
O14 Zn1 Zn2 O6 -167.11(10) . 8_666
Zn2 Zn1 Zn2 O6 -56.42(10) 6_556 8_666
O2 Zn1 Zn2 O4 102.8(2) 6_556 .
O2 Zn1 Zn2 O4 -57.12(17) . .
O10 Zn1 Zn2 O4 78.2(2) . .
O1W Zn1 Zn2 O4 -146.85(16) . .
O14 Zn1 Zn2 O4 4.49(15) . .
Zn2 Zn1 Zn2 O4 115.18(14) 6_556 .
O2 Zn1 Zn2 O10 24.6(2) 6_556 .
O2 Zn1 Zn2 O10 -135.33(19) . .
O1W Zn1 Zn2 O10 134.94(17) . .
O14 Zn1 Zn2 O10 -73.72(16) . .
Zn2 Zn1 Zn2 O10 36.97(16) 6_556 .
O2 Zn1 Zn2 O1 -175.81(18) 6_556 .
O2 Zn1 Zn2 O1 24.31(13) . .
O10 Zn1 Zn2 O1 159.64(19) . .
O1W Zn1 Zn2 O1 -65.42(11) . .
O14 Zn1 Zn2 O1 85.92(10) . .
Zn2 Zn1 Zn2 O1 -163.39(10) 6_556 .
O2 Zn1 Zn2 Zn3 52.30(15) 6_556 .
O2 Zn1 Zn2 Zn3 -107.58(10) . .
O10 Zn1 Zn2 Zn3 27.75(16) . .
O1W Zn1 Zn2 Zn3 162.69(7) . .
O14 Zn1 Zn2 Zn3 -45.98(2) . .
Zn2 Zn1 Zn2 Zn3 64.714(17) 6_556 .
Zn2 O10 Zn3 O5 21.68(18) 6_556 6_556
Zn2 O10 Zn3 O5 141.88(14) . 6_556
Zn1 O10 Zn3 O5 -98.22(10) . 6_556
Zn2 O10 Zn3 O5 -141.88(14) 6_556 .
Zn2 O10 Zn3 O5 -21.68(18) . .
Zn1 O10 Zn3 O5 98.22(10) . .
Zn2 O10 Zn3 O11 124.6(12) 6_556 .
Zn2 O10 Zn3 O11 -115.2(12) . .
Zn1 O10 Zn3 O11 4.7(12) . .
Zn2 O10 Zn3 O11 115.2(12) 6_556 6_556
Zn2 O10 Zn3 O11 -124.6(12) . 6_556
Zn1 O10 Zn3 O11 -4.7(12) . 6_556
Zn2 O10 Zn3 Zn2 120.2(3) . 6_556
Zn1 O10 Zn3 Zn2 -119.90(14) . 6_556
Zn2 O10 Zn3 Zn2 -120.2(3) 6_556 .
Zn1 O10 Zn3 Zn2 119.90(14) . .
C13 O5 Zn3 O10 31.9(5) . .
C13 O5 Zn3 O5 -113.6(5) . 6_556
C13 O5 Zn3 O11 141.5(5) . .
C13 O5 Zn3 O11 143.6(5) . 6_556
C13 O5 Zn3 Zn2 3.1(5) . 6_556
C13 O5 Zn3 Zn2 17.9(4) . .
O11 O11 Zn3 O10 -91.5(4) 6_556 .
N1 O11 Zn3 O10 145(3) . .
N1 O11 Zn3 O10 -129.9(14) 6_556 .
O11 O11 Zn3 O5 14.30(11) 6_556 6_556
N1 O11 Zn3 O5 -109(3) . 6_556
N1 O11 Zn3 O5 -24.1(18) 6_556 6_556
O11 O11 Zn3 O5 165.84(9) 6_556 .
N1 O11 Zn3 O5 42(3) . .
N1 O11 Zn3 O5 127.5(18) 6_556 .
N1 O11 Zn3 O11 -124(3) . 6_556
N1 O11 Zn3 O11 -38.4(18) 6_556 6_556
O11 O11 Zn3 Zn2 -53.6(7) 6_556 6_556
N1 O11 Zn3 Zn2 -177(3) . 6_556
N1 O11 Zn3 Zn2 -92.0(12) 6_556 6_556
O11 O11 Zn3 Zn2 -130.9(5) 6_556 .
N1 O11 Zn3 Zn2 105(3) . .
N1 O11 Zn3 Zn2 -169.2(13) 6_556 .
O6 Zn2 Zn3 O10 72.2(2) 8_666 .
O4 Zn2 Zn3 O10 -177.83(19) . .
O1 Zn2 Zn3 O10 -82.1(2) . .
Zn1 Zn2 Zn3 O10 -28.65(17) . .
O6 Zn2 Zn3 O5 21.01(17) 8_666 6_556
O4 Zn2 Zn3 O5 130.99(15) . 6_556
O10 Zn2 Zn3 O5 -51.2(2) . 6_556
O1 Zn2 Zn3 O5 -133.28(16) . 6_556
Zn1 Zn2 Zn3 O5 -79.84(12) . 6_556
O6 Zn2 Zn3 O5 -130.81(15) 8_666 .
O4 Zn2 Zn3 O5 -20.83(13) . .
O10 Zn2 Zn3 O5 157.0(2) . .
O1 Zn2 Zn3 O5 74.90(15) . .
Zn1 Zn2 Zn3 O5 128.35(10) . .
O6 Zn2 Zn3 O11 154.1(10) 8_666 .
O4 Zn2 Zn3 O11 -95.9(10) . .
O10 Zn2 Zn3 O11 81.9(10) . .
O1 Zn2 Zn3 O11 -0.2(10) . .
Zn1 Zn2 Zn3 O11 53.3(10) . .
O6 Zn2 Zn3 O11 145.9(12) 8_666 6_556
O4 Zn2 Zn3 O11 -104.1(12) . 6_556
O10 Zn2 Zn3 O11 73.7(12) . 6_556
O1 Zn2 Zn3 O11 -8.4(12) . 6_556
Zn1 Zn2 Zn3 O11 45.0(11) . 6_556
O6 Zn2 Zn3 Zn2 36.37(12) 8_666 6_556
O4 Zn2 Zn3 Zn2 146.35(9) . 6_556
O10 Zn2 Zn3 Zn2 -35.82(17) . 6_556
O1 Zn2 Zn3 Zn2 -117.92(11) . 6_556
Zn1 Zn2 Zn3 Zn2 -64.477(17) . 6_556
C25 O7 Zn4 O7 -47.1(12) . 6_556
C25 O7 Zn4 O13 40.7(6) . .
C25 O7 Zn4 O2W -52.4(6) . .
C25 O7 Zn4 O3W 127.9(6) . .
C25 O7 Zn4 O12 -152.3(6) . .
Zn5 O13 Zn4 O7 159.9(3) . 6_556
Zn5 O13 Zn4 O7 4.9(3) 6_556 6_556
Zn5 O13 Zn4 O7 -4.9(3) . .
Zn5 O13 Zn4 O7 -159.9(3) 6_556 .
Zn5 O13 Zn4 O2W 77.5(3) . .
Zn5 O13 Zn4 O2W -77.5(3) 6_556 .
Zn5 O13 Zn4 O3W -102.5(3) . .
Zn5 O13 Zn4 O3W 102.5(3) 6_556 .
Zn5 O13 Zn4 O12 -102.5(3) . .
Zn5 O13 Zn4 O12 102.5(3) 6_556 .
N1 O12 Zn4 O7 49.5(6) 6_556 6_556
N1 O12 Zn4 O7 145.2(6) . 6_556
N1 O12 Zn4 O7 -145.2(6) 6_556 .
N1 O12 Zn4 O7 -49.5(6) . .
N1 O12 Zn4 O13 -47.9(6) 6_556 .
N1 O12 Zn4 O13 47.9(6) . .
N1 O12 Zn4 O2W 132.1(6) 6_556 .
N1 O12 Zn4 O2W -132.1(6) . .
N1 O12 Zn4 O3W -47.9(6) 6_556 .
N1 O12 Zn4 O3W 47.9(6) . .
Zn5 O13 Zn5 O4W -121.1(2) 6_556 .
Zn4 O13 Zn5 O4W 80.1(3) . .
Zn5 O13 Zn5 O3 42.7(2) 6_556 4_645
Zn4 O13 Zn5 O3 -116.1(2) . 4_645
Zn5 O13 Zn5 O9 -61.0(2) 6_556 .
Zn4 O13 Zn5 O9 140.1(2) . .
Zn5 O13 Zn5 O8 140.31(19) 6_556 .
Zn4 O13 Zn5 O8 -18.6(3) . .
Zn4 O13 Zn5 Zn5 -158.9(4) . 6_556
C36 O9 Zn5 O13 38.6(5) . .
C36 O9 Zn5 O4W 172.7(5) . .
C36 O9 Zn5 O3 -70.4(5) . 4_645
C36 O9 Zn5 O8 168.9(4) . .
C36 O9 Zn5 Zn5 6.3(5) . 6_556
C25 O8 Zn5 O13 43.6(4) . .
C25 O8 Zn5 O4W -89.5(3) . .
C25 O8 Zn5 O3 151.8(3) . 4_645
C25 O8 Zn5 O9 -86.1(4) . .
C25 O8 Zn5 Zn5 72.3(4) . 6_556
